data_7131894
loop_
_publ_author_name
'Sekiguchi, Jueri'
'Kazama, Yugo'
'Ishii, Akihiko'
'Nakata, Norio'

_publ_section_title
;
 Synthesis of a homoleptic tris(silylene)-palladium(0) complex and a
 silylyne-bridged tetranuclear palladium cluster
;
_journal_name_full 'Chemical Communications'
_journal_paper_doi 10.1039/D3CC02543H
_journal_year 2023
_chemical_formula_moiety 'C60 H84 Cl3 N6 P3 Pd Si3'
_chemical_formula_sum 'C60 H84 Cl3 N6 P3 Pd Si3'
_chemical_formula_weight 1279.26
_space_group_crystal_system triclinic
_space_group_IT_number 2
_space_group_name_Hall '-P 1'
_space_group_name_H-M_alt 'P -1'
_atom_sites_solution_hydrogens geom
_audit_creation_method SHELXL-2018/1
_audit_update_record
;
2023-05-01 deposited with the CCDC.	2023-07-12 downloaded from the CCDC.
;
_cell_angle_alpha 108.610(3)
_cell_angle_beta 104.396(3)
_cell_angle_gamma 100.007(3)
_cell_formula_units_Z 2
_cell_length_a 15.160(3)
_cell_length_b 15.382(3)
_cell_length_c 15.980(3)
_cell_measurement_reflns_used 2200
_cell_measurement_temperature 150(2)
_cell_measurement_theta_max 22.20
_cell_measurement_theta_min 2.20
_cell_volume 3288.1(11)
_computing_cell_refinement 'Bruker SAINT'
_computing_data_collection 'Bruker APEX2'
_computing_data_reduction 'Bruker SAINT'
_computing_molecular_graphics 'Yadokari-XG 2009 (Wakita Nemoto et al., 2009)'
_computing_publication_material 'Yadokari-XG 2009 (Wakita Nemoto et al., 2009)'
_computing_structure_refinement 'SHELXL-2018/1 (Sheldrick, 2018)'
_computing_structure_solution 'SHELXL-2018/1 (Sheldrick, 2018)'
_diffrn_ambient_temperature 150(2)
_diffrn_detector_area_resol_mean 8.333
_diffrn_measured_fraction_theta_full 0.983
_diffrn_measured_fraction_theta_max 0.979
_diffrn_measurement_device_type 'Bruker APEX-II CCD'
_diffrn_measurement_method 'phi and omega scans'
_diffrn_radiation_type MoK\a
_diffrn_radiation_wavelength 0.71073
_diffrn_reflns_av_R_equivalents 0.1778
_diffrn_reflns_av_unetI/netI 0.2205
_diffrn_reflns_Laue_measured_fraction_full 0.983
_diffrn_reflns_Laue_measured_fraction_max 0.979
_diffrn_reflns_limit_h_max 18
_diffrn_reflns_limit_h_min -18
_diffrn_reflns_limit_k_max 17
_diffrn_reflns_limit_k_min -18
_diffrn_reflns_limit_l_max 19
_diffrn_reflns_limit_l_min -19
_diffrn_reflns_number 16599
_diffrn_reflns_point_group_measured_fraction_full 0.983
_diffrn_reflns_point_group_measured_fraction_max 0.979
_diffrn_reflns_theta_full 25.242
_diffrn_reflns_theta_max 25.422
_diffrn_reflns_theta_min 1.443
_diffrn_source 'Bruker TXS fine-focus rotating anode'
_exptl_absorpt_coefficient_mu 0.573
_exptl_absorpt_correction_T_max 0.9775
_exptl_absorpt_correction_T_min 0.9397
_exptl_absorpt_correction_type numerical
_exptl_absorpt_process_details 'SADABS (Sheldrick, 1997)'
_exptl_crystal_colour brown
_exptl_crystal_density_diffrn 1.292
_exptl_crystal_density_meas ?
_exptl_crystal_density_method 'not measured'
_exptl_crystal_description prism
_exptl_crystal_F_000 1340
_exptl_crystal_size_max 0.110
_exptl_crystal_size_mid 0.090
_exptl_crystal_size_min 0.040
_refine_diff_density_max 1.804
_refine_diff_density_min -1.375
_refine_diff_density_rms 0.124
_refine_ls_extinction_method none
_refine_ls_goodness_of_fit_ref 0.829
_refine_ls_hydrogen_treatment constr
_refine_ls_matrix_type full
_refine_ls_number_parameters 703
_refine_ls_number_reflns 11884
_refine_ls_number_restraints 0
_refine_ls_restrained_S_all 0.829
_refine_ls_R_factor_all 0.1171
_refine_ls_R_factor_gt 0.0709
_refine_ls_shift/su_max 0.001
_refine_ls_shift/su_mean 0.000
_refine_ls_structure_factor_coef Fsqd
_refine_ls_weighting_details 'w=1/[\s^2^(Fo^2^)+(0.0065P)^2^+0.0001P] where P=(Fo^2^+2Fc^2^)/3'
_refine_ls_weighting_scheme calc
_refine_ls_wR_factor_gt 0.1314
_refine_ls_wR_factor_ref 0.1495
_reflns_Friedel_coverage 0.000
_reflns_number_gt 6523
_reflns_number_total 11884
_reflns_threshold_expression 'I > 2\s(I)'
_cod_data_source_file d3cc02543h2.cif
_cod_data_source_block 534
_cod_depositor_comments
;
The following automatic conversions were performed:

data item '_exptl_crystal_density_meas' value 'not measured' was
changed to '?' -- the value is perceived as not measured.

Automatic conversion script
Id: cif_fix_values 8170 2020-07-09 18:12:32Z antanas 
;
_cod_original_cell_volume 3288.2(11)
_cod_database_code 7131894
_shelx_shelxl_version_number 2018/1
_shelx_space_group_comment
;
The symmetry employed for this shelxl refinement is uniquely defined
by the following loop, which should always be used as a source of
symmetry information in preference to the above space-group names.
They are only intended as comments.
;
_shelx_estimated_absorpt_t_min 0.940
_shelx_estimated_absorpt_t_max 0.977

loop_
_space_group_symop_operation_xyz
'x, y, z'
'-x, -y, -z'

loop_
_atom_site_label
_atom_site_type_symbol
_atom_site_fract_x
_atom_site_fract_y
_atom_site_fract_z
_atom_site_U_iso_or_equiv
_atom_site_adp_type
_atom_site_occupancy
_atom_site_site_symmetry_order
_atom_site_calc_flag
_atom_site_refinement_flags_posn
_atom_site_refinement_flags_adp
_atom_site_refinement_flags_occupancy
_atom_site_disorder_assembly
_atom_site_disorder_group
Pd1 Pd 0.28443(3) 0.75968(3) 0.26722(4) 0.01822(14) Uani 1 1 d . . . . .
P1 P 0.44274(11) 0.53681(11) 0.27647(12) 0.0180(4) Uani 1 1 d . . . . .
Cl1 Cl 0.52673(11) 0.74610(12) 0.21637(13) 0.0291(4) Uani 1 1 d . . . . .
P3 P 0.28756(12) 0.90922(12) 0.06444(12) 0.0197(4) Uani 1 1 d . . . . .
P2 P 0.05623(11) 0.76864(12) 0.40821(13) 0.0222(4) Uani 1 1 d . . . . .
Cl2 Cl 0.27723(12) 0.71020(13) 0.49646(13) 0.0327(4) Uani 1 1 d . . . . .
Si1 Si 0.40037(12) 0.68268(13) 0.25016(13) 0.0192(4) Uani 1 1 d . . . . .
Si3 Si 0.25959(13) 0.87049(13) 0.20170(13) 0.0210(4) Uani 1 1 d . . . . .
Cl3 Cl 0.19937(13) 0.99167(13) 0.26380(13) 0.0344(5) Uani 1 1 d . . . . .
Si2 Si 0.21000(12) 0.74881(13) 0.37440(14) 0.0211(4) Uani 1 1 d . . . . .
N2 N 0.4647(3) 0.6472(3) 0.3433(4) 0.0169(12) Uani 1 1 d . . . . .
N1 N 0.3909(3) 0.5566(3) 0.1855(4) 0.0170(12) Uani 1 1 d . . . . .
N4 N 0.1601(3) 0.8400(4) 0.4399(4) 0.0205(13) Uani 1 1 d . . . . .
N5 N 0.1989(3) 0.8467(3) 0.0771(4) 0.0214(13) Uani 1 1 d . . . . .
N3 N 0.0881(4) 0.6806(4) 0.3492(4) 0.0240(13) Uani 1 1 d . . . . .
N6 N 0.3512(3) 0.9398(3) 0.1719(4) 0.0192(12) Uani 1 1 d . . . . .
C37 C 0.2087(4) 0.9361(4) 0.5136(5) 0.0212(15) Uani 1 1 d . . . . .
C10 C 0.3556(4) 0.3527(4) 0.2594(5) 0.0261(17) Uani 1 1 d . . . . .
H14 H 0.391429 0.331752 0.219787 0.031 Uiso 1 1 calc R U . . .
C1 C 0.3314(5) 0.4903(4) 0.0879(5) 0.0235(16) Uani 1 1 d . . . . .
C51 C 0.2623(4) 1.0065(4) 0.0335(4) 0.0231(16) Uani 1 1 d . . . . .
C30 C -0.1333(4) 0.7619(5) 0.3338(5) 0.0297(17) Uani 1 1 d . . . . .
H42 H -0.147754 0.725311 0.368987 0.036 Uiso 1 1 calc R U . . .
C17 C 0.5327(4) 0.7081(4) 0.4383(4) 0.0191(15) Uani 1 1 d . . . . .
C18 C 0.5190(5) 0.6615(4) 0.5078(5) 0.0269(17) Uani 1 1 d . . . . .
H20 H 0.453561 0.652999 0.508252 0.040 Uiso 1 1 calc R U . . .
H21 H 0.562529 0.702611 0.570498 0.040 Uiso 1 1 calc R U . . .
H22 H 0.532187 0.599253 0.489038 0.040 Uiso 1 1 calc R U . . .
C5 C 0.3672(4) 0.4517(4) 0.3040(5) 0.0227(16) Uani 1 1 d . . . . .
C31 C 0.0232(5) 0.7565(5) 0.5054(5) 0.0303(18) Uani 1 1 d . . . . .
C25 C -0.0377(4) 0.7983(4) 0.3430(5) 0.0236(16) Uani 1 1 d . . . . .
C16 C 0.6051(4) 0.5241(4) 0.2297(5) 0.0225(16) Uani 1 1 d . . . . .
H19 H 0.584073 0.553670 0.187405 0.027 Uiso 1 1 calc R U . . .
C45 C 0.3390(5) 0.8436(4) -0.0164(5) 0.0275(17) Uani 1 1 d . . . . .
C36 C -0.0230(5) 0.8180(5) 0.5502(5) 0.038(2) Uani 1 1 d . . . . .
H47 H -0.046054 0.860136 0.523631 0.045 Uiso 1 1 calc R U . . .
C56 C 0.3217(5) 1.0592(5) 0.0018(5) 0.0299(18) Uani 1 1 d . . . . .
H75 H 0.374218 1.038861 -0.011184 0.036 Uiso 1 1 calc R U . . .
C11 C 0.5473(4) 0.4967(4) 0.2785(5) 0.0200(15) Uani 1 1 d . . . . .
C52 C 0.1857(5) 1.0379(5) 0.0508(5) 0.0310(18) Uani 1 1 d . . . . .
H71 H 0.144776 1.003464 0.072821 0.037 Uiso 1 1 calc R U . . .
C50 C 0.3214(5) 0.8405(5) -0.1077(5) 0.0339(19) Uani 1 1 d . . . . .
H70 H 0.281461 0.875446 -0.129426 0.041 Uiso 1 1 calc R U . . .
C6 C 0.3133(4) 0.4834(5) 0.3599(5) 0.0277(17) Uani 1 1 d . . . . .
H10 H 0.317779 0.549418 0.386255 0.033 Uiso 1 1 calc R U . . .
C59 C 0.4318(5) 1.1121(4) 0.2564(5) 0.0299(18) Uani 1 1 d . . . . .
H79 H 0.421893 1.128044 0.200662 0.045 Uiso 1 1 calc R U . . .
H80 H 0.489335 1.157257 0.305473 0.045 Uiso 1 1 calc R U . . .
H81 H 0.377281 1.115974 0.278497 0.045 Uiso 1 1 calc R U . . .
C9 C 0.2920(5) 0.2861(5) 0.2732(5) 0.0329(19) Uani 1 1 d . . . . .
H13 H 0.283248 0.219697 0.242583 0.040 Uiso 1 1 calc R U . . .
C26 C -0.0184(5) 0.8544(5) 0.2921(5) 0.0313(18) Uani 1 1 d . . . . .
H38 H 0.045257 0.879914 0.297089 0.038 Uiso 1 1 calc R U . . .
C19 C 0.6356(4) 0.7226(5) 0.4375(5) 0.0301(18) Uani 1 1 d . . . . .
H23 H 0.651179 0.661452 0.424129 0.045 Uiso 1 1 calc R U . . .
H24 H 0.678634 0.768361 0.498623 0.045 Uiso 1 1 calc R U . . .
H25 H 0.642326 0.747162 0.389222 0.045 Uiso 1 1 calc R U . . .
C4 C 0.3714(5) 0.4096(5) 0.0516(5) 0.0372(19) Uani 1 1 d . . . . .
H7 H 0.435695 0.434789 0.052447 0.056 Uiso 1 1 calc R U . . .
H8 H 0.331419 0.368768 -0.012502 0.056 Uiso 1 1 calc R U . . .
H9 H 0.373295 0.372154 0.091173 0.056 Uiso 1 1 calc R U . . .
C60 C 0.5184(4) 0.9991(5) 0.1836(5) 0.0321(18) Uani 1 1 d . . . . .
H82 H 0.522308 0.933093 0.165432 0.048 Uiso 1 1 calc R U . . .
H83 H 0.579918 1.042374 0.226671 0.048 Uiso 1 1 calc R U . . .
H84 H 0.501030 1.014554 0.127793 0.048 Uiso 1 1 calc R U . . .
C12 C 0.5806(5) 0.4554(4) 0.3413(5) 0.0272(17) Uani 1 1 d . . . . .
H15 H 0.541699 0.436925 0.374479 0.033 Uiso 1 1 calc R U . . .
C20 C 0.5109(5) 0.8035(4) 0.4661(5) 0.0333(18) Uani 1 1 d . . . . .
H26 H 0.521287 0.833750 0.422615 0.050 Uiso 1 1 calc R U . . .
H27 H 0.552631 0.844580 0.529555 0.050 Uiso 1 1 calc R U . . .
H28 H 0.444737 0.793933 0.464236 0.050 Uiso 1 1 calc R U . . .
C41 C 0.1132(5) 0.7704(5) 0.0128(5) 0.0278(17) Uani 1 1 d . . . . .
C40 C 0.1483(5) 1.0038(5) 0.5050(5) 0.0357(19) Uani 1 1 d . . . . .
H54 H 0.134493 1.005318 0.442286 0.054 Uiso 1 1 calc R U . . .
H55 H 0.182675 1.068019 0.551608 0.054 Uiso 1 1 calc R U . . .
H56 H 0.088860 0.981846 0.515455 0.054 Uiso 1 1 calc R U . . .
C46 C 0.3936(5) 0.7900(4) 0.0129(5) 0.0292(17) Uani 1 1 d . . . . .
H66 H 0.403356 0.789586 0.073816 0.035 Uiso 1 1 calc R U . . .
C38 C 0.3003(4) 0.9716(5) 0.4963(5) 0.0325(18) Uani 1 1 d . . . . .
H48 H 0.340439 0.928852 0.502051 0.049 Uiso 1 1 calc R U . . .
H49 H 0.333902 1.036199 0.542356 0.049 Uiso 1 1 calc R U . . .
H50 H 0.285354 0.972410 0.433311 0.049 Uiso 1 1 calc R U . . .
C15 C 0.6942(5) 0.5069(4) 0.2447(5) 0.0302(18) Uani 1 1 d . . . . .
H18 H 0.733234 0.523137 0.210696 0.036 Uiso 1 1 calc R U . . .
C14 C 0.7262(5) 0.4671(5) 0.3075(5) 0.0352(19) Uani 1 1 d . . . . .
H17 H 0.787626 0.457443 0.317693 0.042 Uiso 1 1 calc R U . . .
C57 C 0.4425(4) 1.0105(4) 0.2320(5) 0.0258(17) Uani 1 1 d . . . . .
C29 C -0.2077(5) 0.7787(5) 0.2737(6) 0.041(2) Uani 1 1 d . . . . .
H41 H -0.271796 0.750808 0.265594 0.049 Uiso 1 1 calc R U . . .
C8 C 0.2423(5) 0.3183(5) 0.3319(6) 0.040(2) Uani 1 1 d . . . . .
H12 H 0.199834 0.273446 0.342984 0.047 Uiso 1 1 calc R U . . .
C55 C 0.3052(5) 1.1399(5) -0.0107(5) 0.0342(19) Uani 1 1 d . . . . .
H74 H 0.347458 1.176392 -0.029881 0.041 Uiso 1 1 calc R U . . .
C21 C 0.0330(5) 0.5876(5) 0.2686(5) 0.0320(18) Uani 1 1 d . . . . .
C13 C 0.6702(5) 0.4409(5) 0.3561(5) 0.0350(19) Uani 1 1 d . . . . .
H16 H 0.692664 0.413088 0.399421 0.042 Uiso 1 1 calc R U . . .
C39 C 0.2316(5) 0.9340(5) 0.6101(5) 0.0355(19) Uani 1 1 d . . . . .
H51 H 0.172729 0.915995 0.623077 0.053 Uiso 1 1 calc R U . . .
H52 H 0.269739 0.997395 0.656167 0.053 Uiso 1 1 calc R U . . .
H53 H 0.267443 0.887350 0.613871 0.053 Uiso 1 1 calc R U . . .
C2 C 0.3319(5) 0.5488(5) 0.0271(5) 0.0373(19) Uani 1 1 d . . . . .
H1 H 0.309025 0.604270 0.051974 0.056 Uiso 1 1 calc R U . . .
H2 H 0.290413 0.509400 -0.036897 0.056 Uiso 1 1 calc R U . . .
H3 H 0.396576 0.570569 0.026950 0.056 Uiso 1 1 calc R U . . .
C44 C 0.0796(5) 0.7829(5) -0.0808(5) 0.042(2) Uani 1 1 d . . . . .
H63 H 0.068546 0.845961 -0.069391 0.064 Uiso 1 1 calc R U . . .
H64 H 0.020545 0.733400 -0.121378 0.064 Uiso 1 1 calc R U . . .
H65 H 0.128192 0.777324 -0.111220 0.064 Uiso 1 1 calc R U . . .
C53 C 0.1679(5) 1.1176(5) 0.0370(6) 0.039(2) Uani 1 1 d . . . . .
H72 H 0.115167 1.137916 0.049482 0.047 Uiso 1 1 calc R U . . .
C42 C 0.0363(5) 0.7791(5) 0.0588(5) 0.039(2) Uani 1 1 d . . . . .
H57 H 0.057965 0.774170 0.119817 0.058 Uiso 1 1 calc R U . . .
H58 H -0.021641 0.727814 0.019010 0.058 Uiso 1 1 calc R U . . .
H59 H 0.023304 0.841033 0.067200 0.058 Uiso 1 1 calc R U . . .
C58 C 0.4726(5) 0.9912(5) 0.3215(5) 0.0353(19) Uani 1 1 d . . . . .
H76 H 0.421440 0.991136 0.348840 0.053 Uiso 1 1 calc R U . . .
H77 H 0.529695 1.041138 0.366163 0.053 Uiso 1 1 calc R U . . .
H78 H 0.485932 0.928963 0.306917 0.053 Uiso 1 1 calc R U . . .
C49 C 0.3623(6) 0.7863(5) -0.1667(6) 0.049(2) Uani 1 1 d . . . . .
H69 H 0.350458 0.783411 -0.228934 0.059 Uiso 1 1 calc R U . . .
C23 C 0.0951(5) 0.5197(5) 0.2630(6) 0.043(2) Uani 1 1 d . . . . .
H32 H 0.155185 0.549764 0.258229 0.064 Uiso 1 1 calc R U . . .
H33 H 0.062575 0.460724 0.207945 0.064 Uiso 1 1 calc R U . . .
H34 H 0.107603 0.504849 0.319383 0.064 Uiso 1 1 calc R U . . .
C3 C 0.2297(5) 0.4536(5) 0.0858(5) 0.039(2) Uani 1 1 d . . . . .
H4 H 0.229673 0.416484 0.125547 0.058 Uiso 1 1 calc R U . . .
H5 H 0.189860 0.413014 0.021581 0.058 Uiso 1 1 calc R U . . .
H6 H 0.204748 0.507889 0.109041 0.058 Uiso 1 1 calc R U . . .
C7 C 0.2530(5) 0.4173(5) 0.3765(6) 0.039(2) Uani 1 1 d . . . . .
H11 H 0.218656 0.438085 0.417804 0.047 Uiso 1 1 calc R U . . .
C27 C -0.0924(6) 0.8733(6) 0.2336(6) 0.048(2) Uani 1 1 d . . . . .
H39 H -0.079278 0.911012 0.199005 0.057 Uiso 1 1 calc R U . . .
C54 C 0.2265(6) 1.1681(5) 0.0048(5) 0.038(2) Uani 1 1 d . . . . .
H73 H 0.213171 1.222074 -0.006766 0.046 Uiso 1 1 calc R U . . .
C47 C 0.4346(5) 0.7366(5) -0.0454(6) 0.042(2) Uani 1 1 d . . . . .
H67 H 0.472626 0.699763 -0.024604 0.050 Uiso 1 1 calc R U . . .
C28 C -0.1863(5) 0.8352(6) 0.2274(6) 0.045(2) Uani 1 1 d . . . . .
H40 H -0.236229 0.849632 0.189680 0.054 Uiso 1 1 calc R U . . .
C24 C -0.0534(5) 0.5433(5) 0.2858(7) 0.052(3) Uani 1 1 d . . . . .
H35 H -0.034379 0.531216 0.343388 0.078 Uiso 1 1 calc R U . . .
H36 H -0.088770 0.482973 0.233236 0.078 Uiso 1 1 calc R U . . .
H37 H -0.093703 0.586850 0.292117 0.078 Uiso 1 1 calc R U . . .
C48 C 0.4201(6) 0.7370(5) -0.1333(6) 0.042(2) Uani 1 1 d . . . . .
H68 H 0.450749 0.702354 -0.172122 0.050 Uiso 1 1 calc R U . . .
C43 C 0.1318(5) 0.6737(5) -0.0039(6) 0.046(2) Uani 1 1 d . . . . .
H60 H 0.183690 0.670275 -0.029978 0.069 Uiso 1 1 calc R U . . .
H61 H 0.074452 0.623578 -0.047801 0.069 Uiso 1 1 calc R U . . .
H62 H 0.149159 0.664560 0.055442 0.069 Uiso 1 1 calc R U . . .
C32 C 0.0548(5) 0.6948(6) 0.5434(6) 0.049(2) Uani 1 1 d . . . . .
H43 H 0.084463 0.650825 0.512941 0.059 Uiso 1 1 calc R U . . .
C35 C -0.0353(5) 0.8181(6) 0.6332(6) 0.052(2) Uani 1 1 d . . . . .
H46 H -0.067255 0.859846 0.663105 0.063 Uiso 1 1 calc R U . . .
C34 C -0.0019(6) 0.7587(8) 0.6719(7) 0.075(3) Uani 1 1 d . . . . .
H45 H -0.009529 0.759731 0.729359 0.090 Uiso 1 1 calc R U . . .
C33 C 0.0421(6) 0.6983(7) 0.6289(7) 0.069(3) Uani 1 1 d . . . . .
H44 H 0.065163 0.657076 0.656738 0.083 Uiso 1 1 calc R U . . .
C22 C 0.0067(7) 0.6049(5) 0.1767(6) 0.067(3) Uani 1 1 d . . . . .
H29 H -0.040475 0.641194 0.176773 0.100 Uiso 1 1 calc R U . . .
H30 H -0.019734 0.543490 0.123641 0.100 Uiso 1 1 calc R U . . .
H31 H 0.063483 0.641129 0.171262 0.100 Uiso 1 1 calc R U . . .

loop_
_atom_site_aniso_label
_atom_site_aniso_U_11
_atom_site_aniso_U_22
_atom_site_aniso_U_33
_atom_site_aniso_U_23
_atom_site_aniso_U_13
_atom_site_aniso_U_12
Pd1 0.0156(3) 0.0200(3) 0.0237(3) 0.0143(2) 0.0068(2) 0.0041(2)
P1 0.0169(9) 0.0184(9) 0.0243(10) 0.0133(8) 0.0090(8) 0.0051(7)
Cl1 0.0226(9) 0.0311(10) 0.0467(12) 0.0269(9) 0.0171(8) 0.0079(8)
P3 0.0215(9) 0.0191(9) 0.0225(10) 0.0134(8) 0.0071(8) 0.0045(8)
P2 0.0156(9) 0.0270(10) 0.0298(11) 0.0175(9) 0.0098(8) 0.0036(8)
Cl2 0.0284(9) 0.0465(11) 0.0417(12) 0.0329(10) 0.0157(9) 0.0185(9)
Si1 0.0164(9) 0.0221(10) 0.0254(11) 0.0150(9) 0.0095(8) 0.0049(8)
Si3 0.0212(10) 0.0226(10) 0.0245(11) 0.0159(9) 0.0077(8) 0.0052(8)
Cl3 0.0421(11) 0.0403(11) 0.0371(11) 0.0241(9) 0.0210(9) 0.0214(9)
Si2 0.0162(9) 0.0262(11) 0.0263(11) 0.0157(9) 0.0091(8) 0.0051(8)
N2 0.018(3) 0.021(3) 0.018(3) 0.014(2) 0.008(2) 0.005(2)
N1 0.021(3) 0.016(3) 0.019(3) 0.014(2) 0.005(2) 0.003(2)
N4 0.013(3) 0.029(3) 0.021(3) 0.014(3) 0.003(2) 0.003(2)
N5 0.019(3) 0.019(3) 0.024(3) 0.014(3) 0.001(2) -0.001(2)
N3 0.018(3) 0.025(3) 0.035(4) 0.018(3) 0.011(3) 0.006(3)
N6 0.018(3) 0.022(3) 0.017(3) 0.011(3) 0.002(2) 0.002(2)
C37 0.019(3) 0.024(4) 0.025(4) 0.014(3) 0.006(3) 0.009(3)
C10 0.024(4) 0.024(4) 0.031(4) 0.016(3) 0.004(3) 0.005(3)
C1 0.031(4) 0.023(4) 0.023(4) 0.016(3) 0.012(3) 0.005(3)
C51 0.025(4) 0.027(4) 0.017(4) 0.010(3) 0.003(3) 0.009(3)
C30 0.025(4) 0.037(4) 0.040(5) 0.023(4) 0.017(3) 0.013(3)
C17 0.016(3) 0.021(4) 0.022(4) 0.011(3) 0.006(3) 0.002(3)
C18 0.024(4) 0.028(4) 0.026(4) 0.010(3) 0.005(3) 0.005(3)
C5 0.019(4) 0.021(4) 0.029(4) 0.011(3) 0.009(3) 0.005(3)
C31 0.019(4) 0.038(4) 0.043(5) 0.031(4) 0.011(3) 0.001(3)
C25 0.020(4) 0.019(4) 0.030(4) 0.011(3) 0.006(3) 0.001(3)
C16 0.018(3) 0.021(4) 0.029(4) 0.015(3) 0.004(3) 0.001(3)
C45 0.033(4) 0.020(4) 0.038(5) 0.014(4) 0.022(4) 0.006(3)
C36 0.031(4) 0.052(5) 0.033(5) 0.017(4) 0.015(4) 0.009(4)
C56 0.034(4) 0.032(4) 0.040(5) 0.029(4) 0.017(4) 0.013(3)
C11 0.024(4) 0.011(3) 0.032(4) 0.014(3) 0.012(3) 0.007(3)
C52 0.036(4) 0.036(4) 0.027(4) 0.017(4) 0.012(3) 0.013(4)
C50 0.048(5) 0.026(4) 0.036(5) 0.019(4) 0.019(4) 0.008(4)
C6 0.019(4) 0.029(4) 0.034(4) 0.011(4) 0.010(3) 0.003(3)
C59 0.034(4) 0.017(4) 0.033(5) 0.009(3) 0.005(3) 0.002(3)
C9 0.030(4) 0.026(4) 0.045(5) 0.025(4) 0.003(4) 0.003(3)
C26 0.025(4) 0.034(4) 0.031(4) 0.013(4) 0.007(3) 0.002(3)
C19 0.017(4) 0.032(4) 0.034(5) 0.008(4) 0.008(3) -0.001(3)
C4 0.042(5) 0.028(4) 0.032(5) 0.004(4) 0.009(4) 0.006(4)
C60 0.021(4) 0.031(4) 0.040(5) 0.019(4) 0.001(3) -0.003(3)
C12 0.030(4) 0.030(4) 0.038(5) 0.023(4) 0.020(3) 0.015(3)
C20 0.035(4) 0.029(4) 0.025(4) 0.005(3) 0.002(3) 0.003(4)
C41 0.023(4) 0.030(4) 0.029(4) 0.015(4) 0.004(3) 0.005(3)
C40 0.039(4) 0.033(4) 0.031(5) 0.007(4) 0.008(4) 0.016(4)
C46 0.032(4) 0.019(4) 0.039(5) 0.011(4) 0.015(4) 0.010(3)
C38 0.025(4) 0.037(4) 0.027(4) 0.013(4) 0.003(3) -0.005(3)
C15 0.022(4) 0.032(4) 0.050(5) 0.027(4) 0.020(4) 0.005(3)
C14 0.018(4) 0.047(5) 0.052(5) 0.029(4) 0.016(4) 0.011(4)
C57 0.023(4) 0.019(4) 0.027(4) 0.008(3) 0.001(3) 0.000(3)
C29 0.022(4) 0.049(5) 0.046(5) 0.015(5) 0.007(4) 0.011(4)
C8 0.020(4) 0.043(5) 0.066(6) 0.039(5) 0.012(4) 0.001(4)
C55 0.038(5) 0.021(4) 0.037(5) 0.017(4) 0.002(4) -0.005(3)
C21 0.031(4) 0.023(4) 0.042(5) 0.013(4) 0.015(4) 0.002(3)
C13 0.035(4) 0.039(5) 0.045(5) 0.031(4) 0.014(4) 0.013(4)
C39 0.032(4) 0.050(5) 0.020(4) 0.013(4) 0.003(3) 0.006(4)
C2 0.054(5) 0.029(4) 0.031(5) 0.013(4) 0.015(4) 0.011(4)
C44 0.043(5) 0.045(5) 0.023(4) 0.013(4) -0.006(4) -0.005(4)
C53 0.042(5) 0.034(4) 0.048(5) 0.023(4) 0.012(4) 0.017(4)
C42 0.026(4) 0.044(5) 0.047(5) 0.026(4) 0.005(4) 0.004(4)
C58 0.027(4) 0.028(4) 0.034(5) 0.007(4) -0.009(3) 0.005(3)
C49 0.073(6) 0.037(5) 0.044(6) 0.017(4) 0.033(5) 0.006(5)
C23 0.033(4) 0.034(4) 0.064(6) 0.022(4) 0.018(4) 0.007(4)
C3 0.026(4) 0.050(5) 0.029(5) 0.013(4) -0.002(3) 0.002(4)
C7 0.027(4) 0.049(5) 0.053(6) 0.030(5) 0.019(4) 0.009(4)
C27 0.047(5) 0.071(6) 0.042(5) 0.041(5) 0.012(4) 0.022(5)
C54 0.055(5) 0.020(4) 0.032(5) 0.014(4) -0.004(4) 0.010(4)
C47 0.039(5) 0.025(4) 0.060(6) 0.013(4) 0.019(4) 0.006(4)
C28 0.035(5) 0.064(6) 0.037(5) 0.018(5) 0.005(4) 0.029(4)
C24 0.025(4) 0.034(5) 0.088(7) 0.012(5) 0.027(5) -0.003(4)
C48 0.055(5) 0.026(4) 0.056(6) 0.018(4) 0.031(5) 0.016(4)
C43 0.031(4) 0.029(4) 0.064(6) 0.017(4) -0.001(4) 0.001(4)
C32 0.034(5) 0.066(6) 0.076(7) 0.054(6) 0.029(5) 0.019(4)
C35 0.034(5) 0.101(7) 0.046(6) 0.049(6) 0.026(4) 0.016(5)
C34 0.044(6) 0.157(11) 0.062(7) 0.071(8) 0.041(5) 0.033(6)
C33 0.051(6) 0.131(9) 0.074(7) 0.090(7) 0.027(5) 0.038(6)
C22 0.093(7) 0.036(5) 0.041(6) 0.013(5) -0.013(5) 0.000(5)

loop_
_atom_type_symbol
_atom_type_description
_atom_type_scat_dispersion_real
_atom_type_scat_dispersion_imag
_atom_type_scat_source
C C 0.0033 0.0016 'International Tables Vol C Tables 4.2.6.8 and 6.1.1.4'
H H 0.0000 0.0000 'International Tables Vol C Tables 4.2.6.8 and 6.1.1.4'
N N 0.0061 0.0033 'International Tables Vol C Tables 4.2.6.8 and 6.1.1.4'
Si Si 0.0817 0.0704 'International Tables Vol C Tables 4.2.6.8 and 6.1.1.4'
P P 0.1023 0.0942 'International Tables Vol C Tables 4.2.6.8 and 6.1.1.4'
Cl Cl 0.1484 0.1585 'International Tables Vol C Tables 4.2.6.8 and 6.1.1.4'
Pd Pd -0.9988 1.0072 'International Tables Vol C Tables 4.2.6.8 and 6.1.1.4'

loop_
_geom_angle_atom_site_label_1
_geom_angle_atom_site_label_2
_geom_angle_atom_site_label_3
_geom_angle
_geom_angle_site_symmetry_1
_geom_angle_site_symmetry_3
_geom_angle_publ_flag
Si3 Pd1 Si2 117.49(7) . . ?
Si3 Pd1 Si1 121.90(7) . . ?
Si2 Pd1 Si1 119.58(7) . . ?
N2 P1 N1 91.5(3) . . ?
N2 P1 C11 113.3(3) . . ?
N1 P1 C11 117.9(3) . . ?
N2 P1 C5 115.1(3) . . ?
N1 P1 C5 114.8(3) . . ?
C11 P1 C5 104.5(3) . . ?
N2 P1 Si1 46.03(18) . . ?
N1 P1 Si1 45.62(18) . . ?
C11 P1 Si1 131.3(2) . . ?
C5 P1 Si1 124.2(2) . . ?
N5 P3 N6 92.5(3) . . ?
N5 P3 C51 113.2(3) . . ?
N6 P3 C51 114.5(3) . . ?
N5 P3 C45 115.5(3) . . ?
N6 P3 C45 112.5(3) . . ?
C51 P3 C45 108.2(3) . . ?
N5 P3 Si3 46.3(2) . . ?
N6 P3 Si3 46.15(18) . . ?
C51 P3 Si3 126.5(2) . . ?
C45 P3 Si3 125.2(2) . . ?
N4 P2 N3 91.5(3) . . ?
N4 P2 C25 116.0(3) . . ?
N3 P2 C25 115.4(3) . . ?
N4 P2 C31 112.8(3) . . ?
N3 P2 C31 115.4(3) . . ?
C25 P2 C31 105.8(3) . . ?
N4 P2 Si2 46.19(19) . . ?
N3 P2 Si2 45.31(18) . . ?
C25 P2 Si2 127.6(2) . . ?
C31 P2 Si2 126.5(2) . . ?
N1 Si1 N2 77.5(2) . . ?
N1 Si1 Cl1 96.56(17) . . ?
N2 Si1 Cl1 98.00(17) . . ?
N1 Si1 Pd1 130.68(17) . . ?
N2 Si1 Pd1 121.77(18) . . ?
Cl1 Si1 Pd1 121.19(9) . . ?
N1 Si1 P1 38.88(16) . . ?
N2 Si1 P1 38.75(16) . . ?
Cl1 Si1 P1 101.71(9) . . ?
Pd1 Si1 P1 136.73(8) . . ?
N6 Si3 N5 77.6(2) . . ?
N6 Si3 Cl3 97.37(18) . . ?
N5 Si3 Cl3 96.83(19) . . ?
N6 Si3 Pd1 123.95(18) . . ?
N5 Si3 Pd1 127.25(18) . . ?
Cl3 Si3 Pd1 122.53(10) . . ?
N6 Si3 P3 38.88(16) . . ?
N5 Si3 P3 38.71(15) . . ?
Cl3 Si3 P3 99.73(9) . . ?
Pd1 Si3 P3 137.70(9) . . ?
N3 Si2 N4 77.2(2) . . ?
N3 Si2 Cl2 96.53(19) . . ?
N4 Si2 Cl2 96.27(19) . . ?
N3 Si2 Pd1 126.9(2) . . ?
N4 Si2 Pd1 126.82(18) . . ?
Cl2 Si2 Pd1 121.63(9) . . ?
N3 Si2 P2 38.62(17) . . ?
N4 Si2 P2 38.64(15) . . ?
Cl2 Si2 P2 98.80(9) . . ?
Pd1 Si2 P2 139.57(9) . . ?
C17 N2 P1 133.4(4) . . ?
C17 N2 Si1 129.6(4) . . ?
P1 N2 Si1 95.2(3) . . ?
C1 N1 P1 131.9(4) . . ?
C1 N1 Si1 130.6(4) . . ?
P1 N1 Si1 95.5(3) . . ?
C37 N4 P2 133.0(4) . . ?
C37 N4 Si2 130.1(4) . . ?
P2 N4 Si2 95.2(3) . . ?
C41 N5 P3 134.7(5) . . ?
C41 N5 Si3 127.3(4) . . ?
P3 N5 Si3 95.0(3) . . ?
C21 N3 P2 132.6(4) . . ?
C21 N3 Si2 126.8(4) . . ?
P2 N3 Si2 96.1(3) . . ?
C57 N6 P3 133.7(4) . . ?
C57 N6 Si3 130.6(4) . . ?
P3 N6 Si3 95.0(2) . . ?
N4 C37 C39 112.1(5) . . ?
N4 C37 C40 110.1(5) . . ?
C39 C37 C40 110.1(6) . . ?
N4 C37 C38 106.6(5) . . ?
C39 C37 C38 109.5(5) . . ?
C40 C37 C38 108.3(5) . . ?
C9 C10 C5 120.5(7) . . ?
C9 C10 H14 119.7 . . ?
C5 C10 H14 119.7 . . ?
C4 C1 N1 111.9(6) . . ?
C4 C1 C2 108.4(6) . . ?
N1 C1 C2 106.5(5) . . ?
C4 C1 C3 111.0(5) . . ?
N1 C1 C3 109.2(5) . . ?
C2 C1 C3 109.6(6) . . ?
C52 C51 C56 117.9(6) . . ?
C52 C51 P3 118.6(5) . . ?
C56 C51 P3 123.2(5) . . ?
C29 C30 C25 121.6(7) . . ?
C29 C30 H42 119.2 . . ?
C25 C30 H42 119.2 . . ?
N2 C17 C20 107.2(5) . . ?
N2 C17 C18 109.7(5) . . ?
C20 C17 C18 109.6(5) . . ?
N2 C17 C19 110.7(5) . . ?
C20 C17 C19 109.5(5) . . ?
C18 C17 C19 110.0(5) . . ?
C17 C18 H20 109.5 . . ?
C17 C18 H21 109.5 . . ?
H20 C18 H21 109.5 . . ?
C17 C18 H22 109.5 . . ?
H20 C18 H22 109.5 . . ?
H21 C18 H22 109.5 . . ?
C6 C5 C10 120.4(6) . . ?
C6 C5 P1 119.6(5) . . ?
C10 C5 P1 119.5(5) . . ?
C32 C31 C36 119.4(7) . . ?
C32 C31 P2 119.4(6) . . ?
C36 C31 P2 120.6(5) . . ?
C26 C25 C30 117.8(6) . . ?
C26 C25 P2 119.3(5) . . ?
C30 C25 P2 122.8(5) . . ?
C15 C16 C11 118.4(6) . . ?
C15 C16 H19 120.8 . . ?
C11 C16 H19 120.8 . . ?
C46 C45 C50 119.4(7) . . ?
C46 C45 P3 116.9(6) . . ?
C50 C45 P3 123.6(6) . . ?
C35 C36 C31 120.3(8) . . ?
C35 C36 H47 119.8 . . ?
C31 C36 H47 119.8 . . ?
C55 C56 C51 121.0(7) . . ?
C55 C56 H75 119.5 . . ?
C51 C56 H75 119.5 . . ?
C12 C11 C16 119.5(6) . . ?
C12 C11 P1 120.3(5) . . ?
C16 C11 P1 119.0(5) . . ?
C53 C52 C51 121.5(7) . . ?
C53 C52 H71 119.3 . . ?
C51 C52 H71 119.3 . . ?
C49 C50 C45 120.0(7) . . ?
C49 C50 H70 120.0 . . ?
C45 C50 H70 120.0 . . ?
C7 C6 C5 118.9(7) . . ?
C7 C6 H10 120.5 . . ?
C5 C6 H10 120.5 . . ?
C57 C59 H79 109.5 . . ?
C57 C59 H80 109.5 . . ?
H79 C59 H80 109.5 . . ?
C57 C59 H81 109.5 . . ?
H79 C59 H81 109.5 . . ?
H80 C59 H81 109.5 . . ?
C8 C9 C10 118.6(7) . . ?
C8 C9 H13 120.7 . . ?
C10 C9 H13 120.7 . . ?
C25 C26 C27 120.8(7) . . ?
C25 C26 H38 119.6 . . ?
C27 C26 H38 119.6 . . ?
C17 C19 H23 109.5 . . ?
C17 C19 H24 109.5 . . ?
H23 C19 H24 109.5 . . ?
C17 C19 H25 109.5 . . ?
H23 C19 H25 109.5 . . ?
H24 C19 H25 109.5 . . ?
C1 C4 H7 109.5 . . ?
C1 C4 H8 109.5 . . ?
H7 C4 H8 109.5 . . ?
C1 C4 H9 109.5 . . ?
H7 C4 H9 109.5 . . ?
H8 C4 H9 109.5 . . ?
C57 C60 H82 109.5 . . ?
C57 C60 H83 109.5 . . ?
H82 C60 H83 109.5 . . ?
C57 C60 H84 109.5 . . ?
H82 C60 H84 109.5 . . ?
H83 C60 H84 109.5 . . ?
C13 C12 C11 120.6(6) . . ?
C13 C12 H15 119.7 . . ?
C11 C12 H15 119.7 . . ?
C17 C20 H26 109.5 . . ?
C17 C20 H27 109.5 . . ?
H26 C20 H27 109.5 . . ?
C17 C20 H28 109.5 . . ?
H26 C20 H28 109.5 . . ?
H27 C20 H28 109.5 . . ?
N5 C41 C43 110.4(5) . . ?
N5 C41 C42 106.9(6) . . ?
C43 C41 C42 110.2(6) . . ?
N5 C41 C44 110.8(5) . . ?
C43 C41 C44 110.0(6) . . ?
C42 C41 C44 108.6(6) . . ?
C37 C40 H54 109.5 . . ?
C37 C40 H55 109.5 . . ?
H54 C40 H55 109.5 . . ?
C37 C40 H56 109.5 . . ?
H54 C40 H56 109.5 . . ?
H55 C40 H56 109.5 . . ?
C45 C46 C47 120.5(8) . . ?
C45 C46 H66 119.7 . . ?
C47 C46 H66 119.7 . . ?
C37 C38 H48 109.5 . . ?
C37 C38 H49 109.5 . . ?
H48 C38 H49 109.5 . . ?
C37 C38 H50 109.5 . . ?
H48 C38 H50 109.5 . . ?
H49 C38 H50 109.5 . . ?
C14 C15 C16 121.2(6) . . ?
C14 C15 H18 119.4 . . ?
C16 C15 H18 119.4 . . ?
C15 C14 C13 120.5(6) . . ?
C15 C14 H17 119.8 . . ?
C13 C14 H17 119.8 . . ?
N6 C57 C58 107.1(5) . . ?
N6 C57 C59 110.6(5) . . ?
C58 C57 C59 109.4(6) . . ?
N6 C57 C60 110.4(5) . . ?
C58 C57 C60 109.1(6) . . ?
C59 C57 C60 110.1(5) . . ?
C28 C29 C30 118.9(7) . . ?
C28 C29 H41 120.6 . . ?
C30 C29 H41 120.6 . . ?
C9 C8 C7 121.4(7) . . ?
C9 C8 H12 119.3 . . ?
C7 C8 H12 119.3 . . ?
C56 C55 C54 119.9(7) . . ?
C56 C55 H74 120.1 . . ?
C54 C55 H74 120.1 . . ?
C24 C21 N3 109.9(6) . . ?
C24 C21 C23 107.7(5) . . ?
N3 C21 C23 108.2(6) . . ?
C24 C21 C22 111.4(7) . . ?
N3 C21 C22 109.9(5) . . ?
C23 C21 C22 109.6(7) . . ?
C14 C13 C12 119.7(7) . . ?
C14 C13 H16 120.2 . . ?
C12 C13 H16 120.2 . . ?
C37 C39 H51 109.5 . . ?
C37 C39 H52 109.5 . . ?
H51 C39 H52 109.5 . . ?
C37 C39 H53 109.5 . . ?
H51 C39 H53 109.5 . . ?
H52 C39 H53 109.5 . . ?
C1 C2 H1 109.5 . . ?
C1 C2 H2 109.5 . . ?
H1 C2 H2 109.5 . . ?
C1 C2 H3 109.5 . . ?
H1 C2 H3 109.5 . . ?
H2 C2 H3 109.5 . . ?
C41 C44 H63 109.5 . . ?
C41 C44 H64 109.5 . . ?
H63 C44 H64 109.5 . . ?
C41 C44 H65 109.5 . . ?
H63 C44 H65 109.5 . . ?
H64 C44 H65 109.5 . . ?
C52 C53 C54 119.9(7) . . ?
C52 C53 H72 120.1 . . ?
C54 C53 H72 120.1 . . ?
C41 C42 H57 109.5 . . ?
C41 C42 H58 109.5 . . ?
H57 C42 H58 109.5 . . ?
C41 C42 H59 109.5 . . ?
H57 C42 H59 109.5 . . ?
H58 C42 H59 109.5 . . ?
C57 C58 H76 109.5 . . ?
C57 C58 H77 109.5 . . ?
H76 C58 H77 109.5 . . ?
C57 C58 H78 109.5 . . ?
H76 C58 H78 109.5 . . ?
H77 C58 H78 109.5 . . ?
C48 C49 C50 118.7(8) . . ?
C48 C49 H69 120.6 . . ?
C50 C49 H69 120.6 . . ?
C21 C23 H32 109.5 . . ?
C21 C23 H33 109.5 . . ?
H32 C23 H33 109.5 . . ?
C21 C23 H34 109.5 . . ?
H32 C23 H34 109.5 . . ?
H33 C23 H34 109.5 . . ?
C1 C3 H4 109.5 . . ?
C1 C3 H5 109.5 . . ?
H4 C3 H5 109.5 . . ?
C1 C3 H6 109.5 . . ?
H4 C3 H6 109.5 . . ?
H5 C3 H6 109.5 . . ?
C6 C7 C8 120.0(7) . . ?
C6 C7 H11 120.0 . . ?
C8 C7 H11 120.0 . . ?
C28 C27 C26 118.8(7) . . ?
C28 C27 H39 120.6 . . ?
C26 C27 H39 120.6 . . ?
C53 C54 C55 119.9(7) . . ?
C53 C54 H73 120.1 . . ?
C55 C54 H73 120.1 . . ?
C48 C47 C46 119.6(8) . . ?
C48 C47 H67 120.2 . . ?
C46 C47 H67 120.2 . . ?
C29 C28 C27 122.1(7) . . ?
C29 C28 H40 119.0 . . ?
C27 C28 H40 119.0 . . ?
C21 C24 H35 109.5 . . ?
C21 C24 H36 109.5 . . ?
H35 C24 H36 109.5 . . ?
C21 C24 H37 109.5 . . ?
H35 C24 H37 109.5 . . ?
H36 C24 H37 109.5 . . ?
C47 C48 C49 121.5(8) . . ?
C47 C48 H68 119.2 . . ?
C49 C48 H68 119.2 . . ?
C41 C43 H60 109.5 . . ?
C41 C43 H61 109.5 . . ?
H60 C43 H61 109.5 . . ?
C41 C43 H62 109.5 . . ?
H60 C43 H62 109.5 . . ?
H61 C43 H62 109.5 . . ?
C31 C32 C33 118.4(8) . . ?
C31 C32 H43 120.8 . . ?
C33 C32 H43 120.8 . . ?
C34 C35 C36 120.1(9) . . ?
C34 C35 H46 119.9 . . ?
C36 C35 H46 119.9 . . ?
C33 C34 C35 120.1(9) . . ?
C33 C34 H45 119.9 . . ?
C35 C34 H45 119.9 . . ?
C34 C33 C32 121.5(8) . . ?
C34 C33 H44 119.2 . . ?
C32 C33 H44 119.2 . . ?
C21 C22 H29 109.5 . . ?
C21 C22 H30 109.5 . . ?
H29 C22 H30 109.5 . . ?
C21 C22 H31 109.5 . . ?
H29 C22 H31 109.5 . . ?
H30 C22 H31 109.5 . . ?

loop_
_geom_bond_atom_site_label_1
_geom_bond_atom_site_label_2
_geom_bond_distance
_geom_bond_site_symmetry_2
_geom_bond_publ_flag
Pd1 Si3 2.3042(19) . ?
Pd1 Si2 2.3050(19) . ?
Pd1 Si1 2.3069(19) . ?
P1 N2 1.614(5) . ?
P1 N1 1.619(5) . ?
P1 C11 1.794(6) . ?
P1 C5 1.821(6) . ?
P1 Si1 2.568(2) . ?
Cl1 Si1 2.261(2) . ?
P3 N5 1.607(5) . ?
P3 N6 1.613(5) . ?
P3 C51 1.791(7) . ?
P3 C45 1.799(7) . ?
P3 Si3 2.560(3) . ?
P2 N4 1.609(5) . ?
P2 N3 1.611(5) . ?
P2 C25 1.763(7) . ?
P2 C31 1.800(7) . ?
P2 Si2 2.567(2) . ?
Cl2 Si2 2.271(3) . ?
Si1 N1 1.844(5) . ?
Si1 N2 1.856(5) . ?
Si3 N6 1.853(5) . ?
Si3 N5 1.859(6) . ?
Si3 Cl3 2.270(3) . ?
Si2 N3 1.835(5) . ?
Si2 N4 1.860(5) . ?
N2 C17 1.491(8) . ?
N1 C1 1.501(8) . ?
N4 C37 1.482(8) . ?
N5 C41 1.468(8) . ?
N3 C21 1.509(8) . ?
N6 C57 1.473(7) . ?
C37 C39 1.506(9) . ?
C37 C40 1.517(8) . ?
C37 C38 1.526(8) . ?
C10 C9 1.391(8) . ?
C10 C5 1.416(8) . ?
C10 H14 0.9500 . ?
C1 C4 1.490(9) . ?
C1 C2 1.522(9) . ?
C1 C3 1.535(9) . ?
C51 C52 1.389(9) . ?
C51 C56 1.399(9) . ?
C30 C29 1.408(10) . ?
C30 C25 1.413(8) . ?
C30 H42 0.9500 . ?
C17 C20 1.511(8) . ?
C17 C18 1.537(8) . ?
C17 C19 1.540(8) . ?
C18 H20 0.9800 . ?
C18 H21 0.9800 . ?
C18 H22 0.9800 . ?
C5 C6 1.389(9) . ?
C31 C32 1.370(10) . ?
C31 C36 1.395(10) . ?
C25 C26 1.405(9) . ?
C16 C15 1.400(9) . ?
C16 C11 1.406(8) . ?
C16 H19 0.9500 . ?
C45 C46 1.370(9) . ?
C45 C50 1.400(10) . ?
C36 C35 1.384(10) . ?
C36 H47 0.9500 . ?
C56 C55 1.373(9) . ?
C56 H75 0.9500 . ?
C11 C12 1.390(9) . ?
C52 C53 1.373(9) . ?
C52 H71 0.9500 . ?
C50 C49 1.393(10) . ?
C50 H70 0.9500 . ?
C6 C7 1.382(9) . ?
C6 H10 0.9500 . ?
C59 C57 1.533(8) . ?
C59 H79 0.9800 . ?
C59 H80 0.9800 . ?
C59 H81 0.9800 . ?
C9 C8 1.370(10) . ?
C9 H13 0.9500 . ?
C26 C27 1.407(10) . ?
C26 H38 0.9500 . ?
C19 H23 0.9800 . ?
C19 H24 0.9800 . ?
C19 H25 0.9800 . ?
C4 H7 0.9800 . ?
C4 H8 0.9800 . ?
C4 H9 0.9800 . ?
C60 C57 1.543(9) . ?
C60 H82 0.9800 . ?
C60 H83 0.9800 . ?
C60 H84 0.9800 . ?
C12 C13 1.390(9) . ?
C12 H15 0.9500 . ?
C20 H26 0.9800 . ?
C20 H27 0.9800 . ?
C20 H28 0.9800 . ?
C41 C43 1.514(9) . ?
C41 C42 1.529(9) . ?
C41 C44 1.541(10) . ?
C40 H54 0.9800 . ?
C40 H55 0.9800 . ?
C40 H56 0.9800 . ?
C46 C47 1.380(10) . ?
C46 H66 0.9500 . ?
C38 H48 0.9800 . ?
C38 H49 0.9800 . ?
C38 H50 0.9800 . ?
C15 C14 1.368(9) . ?
C15 H18 0.9500 . ?
C14 C13 1.376(9) . ?
C14 H17 0.9500 . ?
C57 C58 1.528(9) . ?
C29 C28 1.356(11) . ?
C29 H41 0.9500 . ?
C8 C7 1.420(9) . ?
C8 H12 0.9500 . ?
C55 C54 1.389(10) . ?
C55 H74 0.9500 . ?
C21 C24 1.499(9) . ?
C21 C23 1.519(9) . ?
C21 C22 1.544(11) . ?
C13 H16 0.9500 . ?
C39 H51 0.9800 . ?
C39 H52 0.9800 . ?
C39 H53 0.9800 . ?
C2 H1 0.9800 . ?
C2 H2 0.9800 . ?
C2 H3 0.9800 . ?
C44 H63 0.9800 . ?
C44 H64 0.9800 . ?
C44 H65 0.9800 . ?
C53 C54 1.378(10) . ?
C53 H72 0.9500 . ?
C42 H57 0.9800 . ?
C42 H58 0.9800 . ?
C42 H59 0.9800 . ?
C58 H76 0.9800 . ?
C58 H77 0.9800 . ?
C58 H78 0.9800 . ?
C49 C48 1.372(11) . ?
C49 H69 0.9500 . ?
C23 H32 0.9800 . ?
C23 H33 0.9800 . ?
C23 H34 0.9800 . ?
C3 H4 0.9800 . ?
C3 H5 0.9800 . ?
C3 H6 0.9800 . ?
C7 H11 0.9500 . ?
C27 C28 1.407(10) . ?
C27 H39 0.9500 . ?
C54 H73 0.9500 . ?
C47 C48 1.370(11) . ?
C47 H67 0.9500 . ?
C28 H40 0.9500 . ?
C24 H35 0.9800 . ?
C24 H36 0.9800 . ?
C24 H37 0.9800 . ?
C48 H68 0.9500 . ?
C43 H60 0.9800 . ?
C43 H61 0.9800 . ?
C43 H62 0.9800 . ?
C32 C33 1.411(12) . ?
C32 H43 0.9500 . ?
C35 C34 1.355(12) . ?
C35 H46 0.9500 . ?
C34 C33 1.348(12) . ?
C34 H45 0.9500 . ?
C33 H44 0.9500 . ?
C22 H29 0.9800 . ?
C22 H30 0.9800 . ?
C22 H31 0.9800 . ?

loop_
_geom_torsion_atom_site_label_1
_geom_torsion_atom_site_label_2
_geom_torsion_atom_site_label_3
_geom_torsion_atom_site_label_4
_geom_torsion
_geom_torsion_site_symmetry_1
_geom_torsion_site_symmetry_2
_geom_torsion_site_symmetry_3
_geom_torsion_site_symmetry_4
_geom_torsion_publ_flag
N1 P1 N2 C17 -161.2(5) . . . . ?
C11 P1 N2 C17 -39.9(6) . . . . ?
C5 P1 N2 C17 80.4(6) . . . . ?
Si1 P1 N2 C17 -165.4(7) . . . . ?
N1 P1 N2 Si1 4.2(2) . . . . ?
C11 P1 N2 Si1 125.6(3) . . . . ?
C5 P1 N2 Si1 -114.2(3) . . . . ?
N1 Si1 N2 C17 162.5(5) . . . . ?
Cl1 Si1 N2 C17 67.5(5) . . . . ?
Pd1 Si1 N2 C17 -67.1(5) . . . . ?
P1 Si1 N2 C17 166.3(6) . . . . ?
N1 Si1 N2 P1 -3.8(2) . . . . ?
Cl1 Si1 N2 P1 -98.8(2) . . . . ?
Pd1 Si1 N2 P1 126.63(18) . . . . ?
N2 P1 N1 C1 -168.8(6) . . . . ?
C11 P1 N1 C1 73.7(6) . . . . ?
C5 P1 N1 C1 -50.1(6) . . . . ?
Si1 P1 N1 C1 -164.6(7) . . . . ?
N2 P1 N1 Si1 -4.2(3) . . . . ?
C11 P1 N1 Si1 -121.7(3) . . . . ?
C5 P1 N1 Si1 114.5(3) . . . . ?
N2 Si1 N1 C1 168.6(5) . . . . ?
Cl1 Si1 N1 C1 -94.6(5) . . . . ?
Pd1 Si1 N1 C1 47.3(6) . . . . ?
P1 Si1 N1 C1 164.9(6) . . . . ?
N2 Si1 N1 P1 3.8(2) . . . . ?
Cl1 Si1 N1 P1 100.5(2) . . . . ?
Pd1 Si1 N1 P1 -117.6(2) . . . . ?
N3 P2 N4 C37 -164.7(6) . . . . ?
C25 P2 N4 C37 76.0(6) . . . . ?
C31 P2 N4 C37 -46.3(6) . . . . ?
Si2 P2 N4 C37 -165.8(7) . . . . ?
N3 P2 N4 Si2 1.1(3) . . . . ?
C25 P2 N4 Si2 -118.3(3) . . . . ?
C31 P2 N4 Si2 119.5(3) . . . . ?
N3 Si2 N4 C37 165.5(5) . . . . ?
Cl2 Si2 N4 C37 70.2(5) . . . . ?
Pd1 Si2 N4 C37 -67.7(6) . . . . ?
P2 Si2 N4 C37 166.4(7) . . . . ?
N3 Si2 N4 P2 -1.0(3) . . . . ?
Cl2 Si2 N4 P2 -96.3(2) . . . . ?
Pd1 Si2 N4 P2 125.89(19) . . . . ?
N6 P3 N5 C41 -161.5(6) . . . . ?
C51 P3 N5 C41 80.5(7) . . . . ?
C45 P3 N5 C41 -45.0(7) . . . . ?
Si3 P3 N5 C41 -160.4(7) . . . . ?
N6 P3 N5 Si3 -1.1(3) . . . . ?
C51 P3 N5 Si3 -119.1(3) . . . . ?
C45 P3 N5 Si3 115.3(3) . . . . ?
N6 Si3 N5 C41 163.5(6) . . . . ?
Cl3 Si3 N5 C41 -100.4(5) . . . . ?
Pd1 Si3 N5 C41 40.0(6) . . . . ?
P3 Si3 N5 C41 162.5(7) . . . . ?
N6 Si3 N5 P3 1.0(2) . . . . ?
Cl3 Si3 N5 P3 97.0(2) . . . . ?
Pd1 Si3 N5 P3 -122.47(19) . . . . ?
N4 P2 N3 C21 -157.4(6) . . . . ?
C25 P2 N3 C21 -37.6(7) . . . . ?
C31 P2 N3 C21 86.4(6) . . . . ?
Si2 P2 N3 C21 -156.4(7) . . . . ?
N4 P2 N3 Si2 -1.1(3) . . . . ?
C25 P2 N3 Si2 118.8(3) . . . . ?
C31 P2 N3 Si2 -117.2(3) . . . . ?
N4 Si2 N3 C21 159.3(5) . . . . ?
Cl2 Si2 N3 C21 -105.7(5) . . . . ?
Pd1 Si2 N3 C21 32.6(6) . . . . ?
P2 Si2 N3 C21 158.4(7) . . . . ?
N4 Si2 N3 P2 1.0(3) . . . . ?
Cl2 Si2 N3 P2 95.9(2) . . . . ?
Pd1 Si2 N3 P2 -125.8(2) . . . . ?
N5 P3 N6 C57 -169.1(6) . . . . ?
C51 P3 N6 C57 -52.2(7) . . . . ?
C45 P3 N6 C57 71.9(7) . . . . ?
Si3 P3 N6 C57 -170.2(7) . . . . ?
N5 P3 N6 Si3 1.1(3) . . . . ?
C51 P3 N6 Si3 118.0(3) . . . . ?
C45 P3 N6 Si3 -117.9(3) . . . . ?
N5 Si3 N6 C57 169.7(6) . . . . ?
Cl3 Si3 N6 C57 74.3(5) . . . . ?
Pd1 Si3 N6 C57 -63.5(6) . . . . ?
P3 Si3 N6 C57 170.7(7) . . . . ?
N5 Si3 N6 P3 -1.0(2) . . . . ?
Cl3 Si3 N6 P3 -96.4(2) . . . . ?
Pd1 Si3 N6 P3 125.8(2) . . . . ?
P2 N4 C37 C39 69.7(7) . . . . ?
Si2 N4 C37 C39 -91.6(6) . . . . ?
P2 N4 C37 C40 -53.3(8) . . . . ?
Si2 N4 C37 C40 145.4(5) . . . . ?
P2 N4 C37 C38 -170.5(5) . . . . ?
Si2 N4 C37 C38 28.1(7) . . . . ?
P1 N1 C1 C4 -42.5(8) . . . . ?
Si1 N1 C1 C4 157.9(4) . . . . ?
P1 N1 C1 C2 -160.8(5) . . . . ?
Si1 N1 C1 C2 39.6(7) . . . . ?
P1 N1 C1 C3 80.8(7) . . . . ?
Si1 N1 C1 C3 -78.8(6) . . . . ?
N5 P3 C51 C52 19.5(6) . . . . ?
N6 P3 C51 C52 -84.8(6) . . . . ?
C45 P3 C51 C52 148.9(5) . . . . ?
Si3 P3 C51 C52 -32.4(6) . . . . ?
N5 P3 C51 C56 -167.5(6) . . . . ?
N6 P3 C51 C56 88.2(6) . . . . ?
C45 P3 C51 C56 -38.1(7) . . . . ?
Si3 P3 C51 C56 140.6(5) . . . . ?
P1 N2 C17 C20 -174.1(5) . . . . ?
Si1 N2 C17 C20 24.8(7) . . . . ?
P1 N2 C17 C18 -55.1(7) . . . . ?
Si1 N2 C17 C18 143.8(5) . . . . ?
P1 N2 C17 C19 66.4(7) . . . . ?
Si1 N2 C17 C19 -94.6(6) . . . . ?
C9 C10 C5 C6 -1.9(10) . . . . ?
C9 C10 C5 P1 -174.5(5) . . . . ?
N2 P1 C5 C6 17.1(7) . . . . ?
N1 P1 C5 C6 -87.2(6) . . . . ?
C11 P1 C5 C6 142.1(6) . . . . ?
Si1 P1 C5 C6 -35.4(7) . . . . ?
N2 P1 C5 C10 -170.2(5) . . . . ?
N1 P1 C5 C10 85.4(6) . . . . ?
C11 P1 C5 C10 -45.3(6) . . . . ?
Si1 P1 C5 C10 137.2(5) . . . . ?
N4 P2 C31 C32 -81.9(7) . . . . ?
N3 P2 C31 C32 21.5(7) . . . . ?
C25 P2 C31 C32 150.3(6) . . . . ?
Si2 P2 C31 C32 -30.4(7) . . . . ?
N4 P2 C31 C36 89.4(6) . . . . ?
N3 P2 C31 C36 -167.3(5) . . . . ?
C25 P2 C31 C36 -38.4(6) . . . . ?
Si2 P2 C31 C36 140.8(5) . . . . ?
C29 C30 C25 C26 1.8(10) . . . . ?
C29 C30 C25 P2 -173.3(6) . . . . ?
N4 P2 C25 C26 24.4(7) . . . . ?
N3 P2 C25 C26 -80.9(6) . . . . ?
C31 P2 C25 C26 150.2(6) . . . . ?
Si2 P2 C25 C26 -29.0(7) . . . . ?
N4 P2 C25 C30 -160.6(5) . . . . ?
N3 P2 C25 C30 94.1(6) . . . . ?
C31 P2 C25 C30 -34.7(7) . . . . ?
Si2 P2 C25 C30 146.0(5) . . . . ?
N5 P3 C45 C46 -74.9(6) . . . . ?
N6 P3 C45 C46 29.5(6) . . . . ?
C51 P3 C45 C46 157.0(5) . . . . ?
Si3 P3 C45 C46 -21.8(6) . . . . ?
N5 P3 C45 C50 101.2(6) . . . . ?
N6 P3 C45 C50 -154.4(5) . . . . ?
C51 P3 C45 C50 -26.9(6) . . . . ?
Si3 P3 C45 C50 154.3(5) . . . . ?
C32 C31 C36 C35 1.1(11) . . . . ?
P2 C31 C36 C35 -170.1(6) . . . . ?
C52 C51 C56 C55 0.7(11) . . . . ?
P3 C51 C56 C55 -172.4(6) . . . . ?
C15 C16 C11 C12 1.3(9) . . . . ?
C15 C16 C11 P1 169.0(5) . . . . ?
N2 P1 C11 C12 91.6(5) . . . . ?
N1 P1 C11 C12 -163.4(5) . . . . ?
C5 P1 C11 C12 -34.6(6) . . . . ?
Si1 P1 C11 C12 142.7(4) . . . . ?
N2 P1 C11 C16 -76.0(6) . . . . ?
N1 P1 C11 C16 29.1(6) . . . . ?
C5 P1 C11 C16 157.8(5) . . . . ?
Si1 P1 C11 C16 -24.9(7) . . . . ?
C56 C51 C52 C53 0.5(11) . . . . ?
P3 C51 C52 C53 173.8(6) . . . . ?
C46 C45 C50 C49 -2.5(10) . . . . ?
P3 C45 C50 C49 -178.6(5) . . . . ?
C10 C5 C6 C7 4.4(10) . . . . ?
P1 C5 C6 C7 177.0(5) . . . . ?
C5 C10 C9 C8 -1.1(10) . . . . ?
C30 C25 C26 C27 -0.2(10) . . . . ?
P2 C25 C26 C27 175.1(6) . . . . ?
C16 C11 C12 C13 -0.1(10) . . . . ?
P1 C11 C12 C13 -167.6(5) . . . . ?
P3 N5 C41 C43 90.5(7) . . . . ?
Si3 N5 C41 C43 -64.6(8) . . . . ?
P3 N5 C41 C42 -149.7(5) . . . . ?
Si3 N5 C41 C42 55.2(7) . . . . ?
P3 N5 C41 C44 -31.6(9) . . . . ?
Si3 N5 C41 C44 173.3(5) . . . . ?
C50 C45 C46 C47 2.9(10) . . . . ?
P3 C45 C46 C47 179.2(5) . . . . ?
C11 C16 C15 C14 -2.0(10) . . . . ?
C16 C15 C14 C13 1.5(11) . . . . ?
P3 N6 C57 C58 -169.8(5) . . . . ?
Si3 N6 C57 C58 23.1(8) . . . . ?
P3 N6 C57 C59 71.1(8) . . . . ?
Si3 N6 C57 C59 -96.0(6) . . . . ?
P3 N6 C57 C60 -51.1(8) . . . . ?
Si3 N6 C57 C60 141.8(5) . . . . ?
C25 C30 C29 C28 -3.5(11) . . . . ?
C10 C9 C8 C7 1.5(11) . . . . ?
C51 C56 C55 C54 -2.4(11) . . . . ?
P2 N3 C21 C24 -44.0(9) . . . . ?
Si2 N3 C21 C24 165.9(5) . . . . ?
P2 N3 C21 C23 -161.4(5) . . . . ?
Si2 N3 C21 C23 48.5(7) . . . . ?
P2 N3 C21 C22 78.9(8) . . . . ?
Si2 N3 C21 C22 -71.2(8) . . . . ?
C15 C14 C13 C12 -0.2(11) . . . . ?
C11 C12 C13 C14 -0.5(11) . . . . ?
C51 C52 C53 C54 0.2(12) . . . . ?
C45 C50 C49 C48 -0.4(11) . . . . ?
C5 C6 C7 C8 -4.0(11) . . . . ?
C9 C8 C7 C6 1.1(11) . . . . ?
C25 C26 C27 C28 0.3(12) . . . . ?
C52 C53 C54 C55 -2.0(12) . . . . ?
C56 C55 C54 C53 3.1(11) . . . . ?
C45 C46 C47 C48 -0.3(10) . . . . ?
C30 C29 C28 C27 3.6(12) . . . . ?
C26 C27 C28 C29 -2.1(13) . . . . ?
C46 C47 C48 C49 -2.8(11) . . . . ?
C50 C49 C48 C47 3.1(11) . . . . ?
C36 C31 C32 C33 -2.1(11) . . . . ?
P2 C31 C32 C33 169.2(6) . . . . ?
C31 C36 C35 C34 0.5(12) . . . . ?
C36 C35 C34 C33 -1.1(14) . . . . ?
C35 C34 C33 C32 0.0(15) . . . . ?
C31 C32 C33 C34 1.6(14) . . . . ?
